data_4510387
loop_
_publ_author_name
'Rossi, Patrizia'
'Macedi, Eleonora'
'Paoli, Paola'
'Bernazzani, Luca'
'Carignani, Elisa'
'Borsacchi, Silvia'
'Geppi, Marco'

_publ_section_title
;
 Solid--Solid Transition between Hydrated Racemic Compound and Anhydrous
 Conglomerate in Na-Ibuprofen: A Combined X-ray Diffraction, Solid-State
 NMR, Calorimetric, and Computational Study
;
_journal_issue 5
_journal_name_full 'Crystal Growth &amp; Design'
_journal_page_first 2441
_journal_paper_doi 10.1021/cg500161e
_journal_volume 14
_journal_year 2014
_chemical_formula_moiety '(C13 H17 O2)-, Na +, (H2 O) 2'
_chemical_formula_sum 'C13 H21 Na O4'
_chemical_formula_weight 264.29
_chemical_name_systematic
;
 ?
;
_space_group_IT_number 2
_symmetry_cell_setting triclinic
_symmetry_space_group_name_Hall '-P 1'
_symmetry_space_group_name_H-M 'P -1'
_atom_sites_solution_hydrogens geom
_atom_sites_solution_primary direct
_atom_sites_solution_secondary difmap
_audit_creation_method SHELXL-97
_cell_angle_alpha 83.333(9)
_cell_angle_beta 89.081(9)
_cell_angle_gamma 63.060(10)
_cell_formula_units_Z 2
_cell_length_a 5.7272(6)
_cell_length_b 6.0052(6)
_cell_length_c 23.723(2)
_cell_measurement_reflns_used 2868
_cell_measurement_temperature 150
_cell_measurement_theta_max 26.7667
_cell_measurement_theta_min 4.2366
_cell_volume 721.83(14)
_computing_cell_refinement
;
CrysAlisPro, Agilent Technologies,
Version 1.171.35.19 (release 27-10-2011 CrysAlis171 .NET)
(compiled Oct 27 2011,15:02:11)
;
_computing_data_collection
;
CrysAlisPro, Agilent Technologies,
Version 1.171.35.19 (release 27-10-2011 CrysAlis171 .NET)
(compiled Oct 27 2011,15:02:11)
;
_computing_data_reduction
;
CrysAlisPro, Agilent Technologies,
Version 1.171.35.19 (release 27-10-2011 CrysAlis171 .NET)
(compiled Oct 27 2011,15:02:11)
;
_computing_molecular_graphics 'ORTEP-3 (Farruggia, 1997)'
_computing_publication_material 'PARST97 (Nardelli, 1995)'
_computing_structure_refinement 'SHELXL-97 (Sheldrick, 1997)'
_computing_structure_solution 'SIR97 (Altomare, 1999)'
_diffrn_ambient_temperature 150
_diffrn_measured_fraction_theta_full 0.952
_diffrn_measured_fraction_theta_max 0.832
_diffrn_radiation_monochromator graphite
_diffrn_radiation_source 'fine-focus sealed tube'
_diffrn_radiation_type MoK\a
_diffrn_radiation_wavelength 0.71073
_diffrn_reflns_av_R_equivalents 0.0557
_diffrn_reflns_av_sigmaI/netI 0.0518
_diffrn_reflns_limit_h_max 6
_diffrn_reflns_limit_h_min -7
_diffrn_reflns_limit_k_max 7
_diffrn_reflns_limit_k_min -7
_diffrn_reflns_limit_l_max 29
_diffrn_reflns_limit_l_min -29
_diffrn_reflns_number 10248
_diffrn_reflns_theta_full 25.00
_diffrn_reflns_theta_max 26.83
_diffrn_reflns_theta_min 4.25
_exptl_absorpt_coefficient_mu 0.113
_exptl_absorpt_correction_T_max 1.00000
_exptl_absorpt_correction_T_min 0.66108
_exptl_absorpt_correction_type multi-scan
_exptl_absorpt_process_details
;
CrysAlisPro, Agilent Technologies,
Version 1.171.35.19 (release 27-10-2011 CrysAlis171 .NET)
(compiled Oct 27 2011,15:02:11)
Empirical absorption correction using spherical harmonics,
 implemented in SCALE3 ABSPACK scaling algorithm.
;
_exptl_crystal_density_diffrn 1.216
_exptl_crystal_density_method 'not measured'
_exptl_crystal_F_000 284
_exptl_crystal_size_max 0.35
_exptl_crystal_size_mid 0.17
_exptl_crystal_size_min 0.16
_refine_diff_density_max 0.634
_refine_diff_density_min -0.344
_refine_diff_density_rms 0.072
_refine_ls_extinction_method none
_refine_ls_goodness_of_fit_ref 1.125
_refine_ls_hydrogen_treatment mixed
_refine_ls_matrix_type full
_refine_ls_number_parameters 184
_refine_ls_number_reflns 2584
_refine_ls_number_restraints 16
_refine_ls_restrained_S_all 1.122
_refine_ls_R_factor_all 0.1008
_refine_ls_R_factor_gt 0.0818
_refine_ls_shift/su_max 0.000
_refine_ls_shift/su_mean 0.000
_refine_ls_structure_factor_coef Fsqd
_refine_ls_weighting_details 'calc w=1/[\s^2^(Fo^2^)+(0.0274P)^2^+2.6829P] where P=(Fo^2^+2Fc^2^)/3'
_refine_ls_weighting_scheme calc
_refine_ls_wR_factor_gt 0.1734
_refine_ls_wR_factor_ref 0.1812
_reflns_number_gt 2049
_reflns_number_total 2584
_reflns_threshold_expression >2\s(I)
_cod_data_source_file cg500161e_si_001.cif
_cod_data_source_block RS-H150
_cod_depositor_comments 'Adding full bibliography for 4510385--4510388.cif.'
_cod_original_cell_volume 721.83(12)
_cod_original_sg_symbol_H-M P-1
_cod_database_code 4510387

loop_
_symmetry_equiv_pos_as_xyz
'x, y, z'
'-x, -y, -z'

loop_
_atom_site_label
_atom_site_type_symbol
_atom_site_fract_x
_atom_site_fract_y
_atom_site_fract_z
_atom_site_U_iso_or_equiv
_atom_site_adp_type
_atom_site_occupancy
_atom_site_symmetry_multiplicity
_atom_site_calc_flag
_atom_site_refinement_flags
_atom_site_disorder_assembly
_atom_site_disorder_group
O1W O 1.7439(5) -0.2639(5) 0.53326(12) 0.0208(6) Uani 1 1 d D . .
H1WB H 1.741(8) -0.279(7) 0.4981(8) 0.025 Uiso 1 1 d D . .
H1WA H 1.824(8) -0.410(5) 0.5501(13) 0.025 Uiso 1 1 d D . .
O2W O 1.7521(5) 0.2244(5) 0.45804(13) 0.0240(7) Uani 1 1 d D . .
H2WA H 1.718(7) 0.375(4) 0.4474(18) 0.029 Uiso 1 1 d D . .
H2WB H 1.610(5) 0.219(7) 0.4564(18) 0.029 Uiso 1 1 d D . .
Na1 Na 1.8176(3) 0.0701(3) 0.55779(7) 0.0215(4) Uani 1 1 d . . .
O1 O 0.9885(5) 0.2949(5) 0.59983(12) 0.0223(6) Uani 1 1 d . . .
O2 O 1.3787(5) 0.2744(5) 0.58144(12) 0.0217(6) Uani 1 1 d . . .
C1 C 1.2274(7) 0.2201(7) 0.61271(17) 0.0194(8) Uani 1 1 d . . .
C2 C 1.3329(7) 0.0566(7) 0.66964(17) 0.0217(9) Uani 1 1 d . . .
H2 H 1.2481 -0.0573 0.6754 0.026 Uiso 1 1 calc R . .
C3 C 1.6278(8) -0.1085(8) 0.67240(19) 0.0323(10) Uani 1 1 d . . .
H3A H 1.6758 -0.2143 0.6415 0.048 Uiso 1 1 calc R . .
H3B H 1.6807 -0.2156 0.7090 0.048 Uiso 1 1 calc R . .
H3C H 1.7171 -0.0019 0.6685 0.048 Uiso 1 1 calc R . .
C4 C 1.2474(7) 0.2250(7) 0.71661(17) 0.0232(9) Uani 1 1 d . . .
C5 C 1.3548(8) 0.3861(8) 0.72367(18) 0.0280(10) Uani 1 1 d . . .
H5 H 1.4806 0.3943 0.6980 0.034 Uiso 1 1 calc R . .
C6 C 1.2818(9) 0.5351(8) 0.76737(19) 0.0318(10) Uani 1 1 d . . .
H6 H 1.3582 0.6440 0.7713 0.038 Uiso 1 1 calc R . .
C7 C 1.0966(8) 0.5277(8) 0.80600(18) 0.0303(10) Uani 1 1 d . A .
C8 C 0.9886(9) 0.3689(9) 0.79806(19) 0.0335(11) Uani 1 1 d . . .
H8 H 0.8614 0.3614 0.8234 0.040 Uiso 1 1 calc R . .
C9 C 1.0607(8) 0.2205(8) 0.75427(18) 0.0274(10) Uani 1 1 d . . .
H9 H 0.9817 0.1141 0.7499 0.033 Uiso 1 1 calc R . .
C10 C 1.0204(10) 0.6873(9) 0.8540(2) 0.0411(12) Uani 1 1 d . . .
H10A H 0.9069 0.6395 0.8792 0.049 Uiso 0.574(13) 1 calc PR A 1
H10B H 0.9158 0.8656 0.8380 0.049 Uiso 0.574(13) 1 calc PR A 1
H10C H 0.8273 0.7875 0.8528 0.049 Uiso 0.26(3) 1 d PR B 2
H10D H 1.0970 0.8063 0.8485 0.049 Uiso 0.26(3) 1 d PR B 2
H10E H 1.0516 0.8348 0.8421 0.049 Uiso 0.17(3) 1 d PR C 3
H10F H 0.8291 0.7519 0.8579 0.049 Uiso 0.17(3) 1 d PR C 3
C12 C 1.4100(15) 0.3955(15) 0.9168(3) 0.100(3) Uani 1 1 d D . .
H12A H 1.4750 0.2837 0.8871 0.149 Uiso 0.574(13) 1 calc PR A 1
H12B H 1.2986 0.3462 0.9416 0.149 Uiso 0.574(13) 1 calc PR A 1
H12C H 1.5587 0.3828 0.9392 0.149 Uiso 0.574(13) 1 calc PR A 1
H12D H 1.4709 0.2813 0.8875 0.149 Uiso 0.26(3) 1 d PR B 2
H12E H 1.4781 0.2994 0.9542 0.149 Uiso 0.26(3) 1 d PR B 2
H12F H 1.4732 0.5226 0.9094 0.149 Uiso 0.26(3) 1 d PR B 2
H12G H 1.4605 0.3835 0.9567 0.149 Uiso 0.17(3) 1 d PR C 3
H12H H 1.5239 0.4432 0.8924 0.149 Uiso 0.17(3) 1 d PR C 3
H12I H 1.4283 0.2323 0.9086 0.149 Uiso 0.17(3) 1 d PR C 3
C11A C 1.252(2) 0.6650(17) 0.8895(4) 0.050(3) Uiso 0.574(13) 1 d PD A 1
H11A H 1.3668 0.7123 0.8640 0.060 Uiso 0.574(13) 1 calc PR A 1
C13A C 1.148(2) 0.848(2) 0.9340(5) 0.069(4) Uiso 0.574(13) 1 d PDU A 1
H13A H 1.2958 0.8374 0.9565 0.103 Uiso 0.574(13) 1 calc PR A 1
H13B H 1.0332 0.8051 0.9590 0.103 Uiso 0.574(13) 1 calc PR A 1
H13C H 1.0492 1.0202 0.9149 0.103 Uiso 0.574(13) 1 calc PR A 1
C11B C 1.117(3) 0.521(7) 0.9157(13) 0.059(8) Uiso 0.26(3) 1 d PDU A 2
H11B H 1.0495 0.3931 0.9211 0.070 Uiso 0.26(3) 1 calc PR B 2
C13B C 1.004(6) 0.709(5) 0.9595(10) 0.052(8) Uiso 0.26(3) 1 d PDU A 2
H13D H 0.8120 0.7897 0.9561 0.078 Uiso 0.26(3) 1 calc PR B 2
H13E H 1.0655 0.8371 0.9525 0.078 Uiso 0.26(3) 1 calc PR B 2
H13F H 1.0621 0.6193 0.9978 0.078 Uiso 0.26(3) 1 calc PR B 2
C11C C 1.134(4) 0.588(7) 0.9057(14) 0.035(11) Uiso 0.17(3) 1 d PDU A 3
H11C H 1.0385 0.4889 0.9194 0.042 Uiso 0.17(3) 1 calc PR C 3
C13C C 1.085(10) 0.754(8) 0.9532(16) 0.049(12) Uiso 0.17(3) 1 d PDU A 3
H13G H 0.9089 0.8961 0.9475 0.074 Uiso 0.17(3) 1 calc PR C 3
H13H H 1.2156 0.8165 0.9525 0.074 Uiso 0.17(3) 1 calc PR C 3
H13I H 1.0980 0.6545 0.9899 0.074 Uiso 0.17(3) 1 calc PR C 3

loop_
_atom_site_aniso_label
_atom_site_aniso_U_11
_atom_site_aniso_U_22
_atom_site_aniso_U_33
_atom_site_aniso_U_23
_atom_site_aniso_U_13
_atom_site_aniso_U_12
O1W 0.0138(14) 0.0131(13) 0.0349(17) -0.0030(12) 0.0002(12) -0.0056(11)
O2W 0.0073(13) 0.0148(14) 0.0494(19) -0.0018(13) 0.0022(12) -0.0051(11)
Na1 0.0093(7) 0.0158(8) 0.0400(10) -0.0067(6) 0.0021(6) -0.0056(6)
O1 0.0121(13) 0.0164(14) 0.0384(17) -0.0034(12) -0.0011(11) -0.0063(11)
O2 0.0108(13) 0.0154(13) 0.0355(17) -0.0025(11) 0.0035(11) -0.0031(11)
C1 0.0106(18) 0.0127(18) 0.035(2) -0.0058(16) 0.0020(16) -0.0047(15)
C2 0.018(2) 0.018(2) 0.027(2) -0.0025(16) -0.0004(16) -0.0067(17)
C3 0.024(2) 0.027(2) 0.034(3) -0.0026(19) -0.0032(19) -0.0009(19)
C4 0.0141(19) 0.021(2) 0.028(2) -0.0012(17) -0.0036(16) -0.0027(17)
C5 0.020(2) 0.027(2) 0.035(3) -0.0046(19) 0.0023(18) -0.0085(18)
C6 0.029(2) 0.028(2) 0.036(3) -0.0069(19) -0.0021(19) -0.011(2)
C7 0.025(2) 0.029(2) 0.029(2) -0.0045(18) -0.0021(18) -0.0045(19)
C8 0.026(2) 0.041(3) 0.029(2) -0.002(2) 0.0052(18) -0.012(2)
C9 0.020(2) 0.027(2) 0.035(3) -0.0021(18) 0.0007(18) -0.0114(19)
C10 0.044(3) 0.038(3) 0.035(3) -0.011(2) 0.005(2) -0.011(2)
C12 0.088(6) 0.108(6) 0.056(4) -0.026(4) -0.019(4) 0.002(5)

loop_
_atom_type_symbol
_atom_type_description
_atom_type_scat_dispersion_real
_atom_type_scat_dispersion_imag
_atom_type_scat_source
C C 0.0033 0.0016 'International Tables Vol C Tables 4.2.6.8 and 6.1.1.4'
H H 0.0000 0.0000 'International Tables Vol C Tables 4.2.6.8 and 6.1.1.4'
O O 0.0106 0.0060 'International Tables Vol C Tables 4.2.6.8 and 6.1.1.4'
Na Na 0.0362 0.0249 'International Tables Vol C Tables 4.2.6.8 and 6.1.1.4'

loop_
_geom_angle_atom_site_label_1
_geom_angle_atom_site_label_2
_geom_angle_atom_site_label_3
_geom_angle
_geom_angle_site_symmetry_1
_geom_angle_site_symmetry_3
Na1 O2W Na1 90.15(11) 2_956 .
O1 Na1 O2 101.12(11) 1_655 .
O1 Na1 O2W 88.48(10) 1_655 2_956
O2 Na1 O2W 165.91(11) . 2_956
O1 Na1 O1W 162.18(11) 1_655 .
O2 Na1 O1W 88.67(10) . .
O2W Na1 O1W 79.50(10) 2_956 .
O1 Na1 O2W 106.76(11) 1_655 .
O2 Na1 O2W 97.10(10) . .
O2W Na1 O2W 89.85(11) 2_956 .
O1W Na1 O2W 86.49(11) . .
O1 Na1 Na1 100.82(9) 1_655 2_956
O2 Na1 Na1 139.88(11) . 2_956
O2W Na1 Na1 45.64(8) 2_956 2_956
O1W Na1 Na1 80.17(9) . 2_956
O2W Na1 Na1 44.21(7) . 2_956
C1 O1 Na1 125.7(2) . 1_455
C1 O2 Na1 136.4(2) . .
O2 C1 O1 123.5(4) . .
O2 C1 C2 119.5(3) . .
O1 C1 C2 117.1(3) . .
C4 C2 C3 111.8(3) . .
C4 C2 C1 108.7(3) . .
C3 C2 C1 113.7(3) . .
C5 C4 C9 118.0(4) . .
C5 C4 C2 121.1(4) . .
C9 C4 C2 120.9(4) . .
C6 C5 C4 121.1(4) . .
C5 C6 C7 120.9(4) . .
C8 C7 C6 117.3(4) . .
C8 C7 C10 121.9(4) . .
C6 C7 C10 120.8(4) . .
C7 C8 C9 121.8(4) . .
C8 C9 C4 120.8(4) . .
C11C C10 C7 119.9(12) . .
C11C C10 C11A 41(2) . .
C7 C10 C11A 114.5(5) . .
C11C C10 C11B 15.5(19) . .
C7 C10 C11B 112.6(10) . .
C11A C10 C11B 56.0(11) . .
C11C C12 C11B 18.9(17) . .
C11C C12 C11A 40(2) . .
C11B C12 C11A 58.8(17) . .
C12 C11A C10 110.1(7) . .
C12 C11A C13A 111.7(8) . .
C10 C11A C13A 109.0(8) . .
C12 C11B C13B 112.8(17) . .
C12 C11B C10 106.2(19) . .
C13B C11B C10 106(2) . .
C10 C11C C12 124(2) . .
C10 C11C C13C 121(2) . .
C12 C11C C13C 104(2) . .

loop_
_geom_bond_atom_site_label_1
_geom_bond_atom_site_label_2
_geom_bond_distance
_geom_bond_site_symmetry_2
O1W Na1 2.363(3) .
O2W Na1 2.349(3) 2_956
O2W Na1 2.409(3) .
Na1 O1 2.305(3) 1_655
Na1 O2 2.336(3) .
Na1 O2W 2.349(3) 2_956
Na1 Na1 3.369(3) 2_956
O1 C1 1.262(4) .
O1 Na1 2.305(3) 1_455
O2 C1 1.260(5) .
C1 C2 1.528(5) .
C2 C4 1.516(5) .
C2 C3 1.520(5) .
C4 C5 1.386(6) .
C4 C9 1.390(6) .
C5 C6 1.383(6) .
C6 C7 1.403(6) .
C7 C8 1.381(6) .
C7 C10 1.504(6) .
C8 C9 1.383(6) .
C10 C11C 1.34(3) .
C10 C11A 1.527(11) .
C10 C11B 1.62(4) .
C12 C11C 1.482(17) .
C12 C11B 1.497(16) .
C12 C11A 1.518(11) .
C11A C13A 1.527(12) .
C11B C13B 1.535(17) .
C11C C13C 1.527(18) .
